data_1531840
loop_
_publ_author_name
'Melnyk, G.'
'Tremel, W.'

_publ_section_title
;
 The titanium - iron - antimony ternary system and the crystal and
 electronic structure of the interstitial compound Ti5 Fe Sb2
;
_journal_name_full 'Journal of Alloys Compd.'
_journal_page_first 164
_journal_page_last 171
_journal_volume 349
_journal_year 2003
_chemical_formula_sum 'Fe Sb2 Ti5'
_chemical_name_systematic 'Ti5 Fe Sb2'
_space_group_IT_number 140
_symmetry_space_group_name_Hall '-I 4 2c'
_symmetry_space_group_name_H-M 'I 4/m c m'
_cell_angle_alpha 90
_cell_angle_beta 90
_cell_angle_gamma 90
_cell_formula_units_Z 4
_cell_length_a 10.4423
_cell_length_b 10.4423
_cell_length_c 5.2131
_cell_volume 568.445
_citation_journal_id_ASTM JALCEU
_cod_data_source_file Melnyk_JALCEU_2003_1293.cif
_cod_data_source_block Fe1Sb2Ti5
_cod_original_cell_volume 568.4449
_cod_original_formula_sum 'Fe1 Sb2 Ti5'
_cod_database_code 1531840

loop_
_symmetry_equiv_pos_as_xyz
x,y,z
-y,x,z
-x,-y,z
y,-x,z
x,-y,-z+1/2
y,x,-z+1/2
-x,y,-z+1/2
-y,-x,-z+1/2
-x,-y,-z
y,-x,-z
x,y,-z
-y,x,-z
-x,y,z-1/2
-y,-x,z-1/2
x,-y,z-1/2
y,x,z-1/2
x+1/2,y+1/2,z+1/2
-y+1/2,x+1/2,z+1/2
-x+1/2,-y+1/2,z+1/2
y+1/2,-x+1/2,z+1/2
x+1/2,-y+1/2,-z+1
y+1/2,x+1/2,-z+1
-x+1/2,y+1/2,-z+1
-y+1/2,-x+1/2,-z+1
-x+1/2,-y+1/2,-z+1/2
y+1/2,-x+1/2,-z+1/2
x+1/2,y+1/2,-z+1/2
-y+1/2,x+1/2,-z+1/2
-x+1/2,y+1/2,z
-y+1/2,-x+1/2,z
x+1/2,-y+1/2,z
y+1/2,x+1/2,z

loop_
_atom_site_label
_atom_site_type_symbol
_atom_site_fract_x
_atom_site_fract_y
_atom_site_fract_z
_atom_site_occupancy
_atom_site_U_iso_or_equiv
Ti1 Ti 0 0.5 0.25 1 0.0
Sb1 Sb 0.1608 0.6608 0 1 0.0
Ti2 Ti 0.0745 0.2204 0 1 0.0
Fe1 Fe 0 0 0.25 1 0.0
